data_4319486
loop_
_publ_author_name
'M. Matzapetakis'
'M. Kourgiantakis'
'M. Dakanali'
'C. P. Raptopoulou'
'A. Terzis'
'A. Lakatos'
'T. Kiss'
'I. Banyai'
'L. Iordanidis'
'T. Mavromoustakos'
'A. Salifoglou'

_publ_section_title
;
 Synthesis, pH-Dependent Structural Characterization, and Solution
 Behavior of Aqueous Aluminum and Gallium Citrate Complexes
;
_journal_name_full 'Inorganic Chemistry'
_journal_page_first 1734
_journal_page_last 1744
_journal_paper_doi 10.1021/ic000461l
_journal_volume 40
_journal_year 2001
_chemical_formula_analytical K4{Ga(C6H5O7)(C6H4O7)}.4H2O
_chemical_formula_sum 'C12 H17 Ga K4 O18'
_chemical_formula_weight 675.38
_chemical_name_systematic
; 
 ? 
;
_space_group_IT_number 2
_symmetry_cell_setting triclinic
_symmetry_space_group_name_Hall '-P 1'
_symmetry_space_group_name_H-M 'P -1'
_atom_sites_solution_hydrogens geom
_atom_sites_solution_primary direct
_atom_sites_solution_secondary difmap
_audit_creation_method SHELXL
_cell_angle_alpha 63.751(2)
_cell_angle_beta 70.091(2)
_cell_angle_gamma 69.941(2)
_cell_formula_units_Z 1
_cell_length_a 7.3242(2)
_cell_length_b 9.4363(5)
_cell_length_c 9.6435(5)
_cell_measurement_temperature 173(2)
_cell_volume 547.22(4)
_computing_molecular_graphics ORTEP
_computing_structure_refinement 'SHELXL-93 (Sheldrick, 1993)'
_computing_structure_solution 'SHELXS-86 (Sheldrick, 1990)'
_diffrn_ambient_temperature 173(2)
_diffrn_measurement_device 'Bruker SMART Platform CCD diffractometer'
_diffrn_measurement_method 'omega scans'
_diffrn_radiation_monochromator graphite
_diffrn_radiation_source 'fine-focus sealed tube'
_diffrn_radiation_type MoK\a
_diffrn_radiation_wavelength 0.71073
_diffrn_reflns_av_R_equivalents 0.0231
_diffrn_reflns_av_sigmaI/netI 0.0374
_diffrn_reflns_limit_h_max 9
_diffrn_reflns_limit_h_min -9
_diffrn_reflns_limit_k_max 11
_diffrn_reflns_limit_k_min -12
_diffrn_reflns_limit_l_max 12
_diffrn_reflns_limit_l_min -12
_diffrn_reflns_number 5232
_diffrn_reflns_theta_max 28.88
_diffrn_reflns_theta_min 2.42
_exptl_absorpt_coefficient_mu 2.108
_exptl_crystal_colour colorless
_exptl_crystal_density_diffrn 2.049
_exptl_crystal_description parallelipiped
_exptl_crystal_F_000 340
_exptl_crystal_size_max 0.13
_exptl_crystal_size_mid 0.13
_exptl_crystal_size_min 0.10
_refine_diff_density_max 0.390
_refine_diff_density_min -0.400
_refine_diff_density_rms 0.079
_refine_ls_extinction_method none
_refine_ls_goodness_of_fit_all 0.942
_refine_ls_goodness_of_fit_obs 1.030
_refine_ls_matrix_type full
_refine_ls_number_parameters 193
_refine_ls_number_reflns 2534
_refine_ls_number_restraints 0
_refine_ls_restrained_S_all 0.942
_refine_ls_restrained_S_obs 1.030
_refine_ls_R_factor_all 0.0365
_refine_ls_R_factor_obs 0.0267
_refine_ls_shift/esd_max -0.001
_refine_ls_shift/esd_mean 0.000
_refine_ls_structure_factor_coef Fsqd
_refine_ls_weighting_details 'w=1/[\s^2^(Fo^2^)+(0.0378P)^2^+0.0000P] where P=(Fo^2^+2Fc^2^)/3'
_refine_ls_weighting_scheme calc
_refine_ls_wR_factor_all 0.0620
_refine_ls_wR_factor_obs 0.0604
_reflns_number_observed 2048
_reflns_number_total 2534
_reflns_observed_criterion >2sigma(I)
_cod_data_source_file ic000461l_6.cif
_cod_data_source_block shel93
_cod_depositor_comments
;
The following automatic conversions were performed:

'_refine_ls_weighting_scheme' value 'calc
w=1/[\s^2^(Fo^2^)+(0.0378P)^2^+0.0000P] where P=(Fo^2^+2Fc^2^)/3' was
changed to 'calc'. New tag '_refine_ls_weighting_details' was
created. The value of the new tag was set to
'w=1/[\s^2^(Fo^2^)+(0.0378P)^2^+0.0000P] where P=(Fo^2^+2Fc^2^)/3'.

Automatic conversion script
Id: cif_fix_values 3143 2015-03-26 13:38:13Z robertas 
;
_cod_database_code 4319486

loop_
_symmetry_equiv_pos_as_xyz
'x, y, z'
'-x, -y, -z'

loop_
_atom_site_aniso_label
_atom_site_aniso_U_11
_atom_site_aniso_U_22
_atom_site_aniso_U_33
_atom_site_aniso_U_23
_atom_site_aniso_U_13
_atom_site_aniso_U_12
Ga1 0.0098(2) 0.0124(2) 0.0101(2) -0.00581(13) -0.00205(12) -0.00201(12)
O1 0.0168(8) 0.0158(8) 0.0119(7) -0.0063(6) -0.0036(6) 0.0002(6)
O3 0.0115(7) 0.0166(8) 0.0115(7) -0.0077(6) -0.0028(6) -0.0024(6)
O5 0.0150(7) 0.0214(8) 0.0135(8) -0.0102(6) 0.0013(6) -0.0084(6)
C1 0.0180(11) 0.0136(10) 0.0161(11) -0.0055(9) -0.0044(9) -0.0035(8)
O2 0.0430(11) 0.0171(9) 0.0162(9) -0.0032(7) -0.0081(8) 0.0076(8)
C2 0.0138(11) 0.0146(11) 0.0132(11) -0.0059(9) -0.0032(8) -0.0027(8)
C3 0.0112(10) 0.0117(10) 0.0103(10) -0.0048(8) -0.0023(8) -0.0018(8)
C4 0.0108(10) 0.0098(10) 0.0126(10) -0.0035(8) -0.0025(8) -0.0001(8)
O4 0.0159(7) 0.0168(8) 0.0188(8) -0.0090(6) -0.0071(6) -0.0018(6)
C5 0.0137(10) 0.0146(11) 0.0107(10) -0.0059(9) -0.0015(8) -0.0022(8)
C6 0.0154(10) 0.0141(10) 0.0156(11) -0.0102(9) -0.0034(8) 0.0011(8)
O6 0.0147(8) 0.0210(8) 0.0213(9) -0.0059(7) -0.0065(6) -0.0023(6)
O7 0.0167(8) 0.0163(8) 0.0198(8) -0.0039(7) -0.0059(6) -0.0045(6)
K1 0.0200(3) 0.0180(3) 0.0210(3) -0.0089(2) -0.0022(2) -0.0055(2)
K2 0.0164(2) 0.0177(3) 0.0257(3) -0.0089(2) -0.0053(2) -0.0033(2)
OW1 0.0383(12) 0.0306(12) 0.0339(13) -0.0128(10) -0.0109(10) 0.0072(9)
OW2 0.0141(9) 0.0240(10) 0.0363(11) -0.0126(8) -0.0036(8) -0.0042(8)

loop_
_atom_site_label
_atom_site_type_symbol
_atom_site_fract_x
_atom_site_fract_y
_atom_site_fract_z
_atom_site_U_iso_or_equiv
_atom_site_thermal_displace_type
_atom_site_occupancy
_atom_site_calc_flag
_atom_site_refinement_flags
_atom_site_disorder_group
Ga1 Ga 0.0000 0.0000 0.0000 0.01029(9) Uani 1 d S .
O1 O -0.0974(2) 0.1949(2) -0.1863(2) 0.0154(3) Uani 1 d . .
O3 O 0.2218(2) -0.0764(2) -0.1397(2) 0.0124(3) Uani 1 d . .
O5 O -0.1376(2) -0.1280(2) -0.0328(2) 0.0152(3) Uani 1 d . .
C1 C -0.0380(3) 0.2156(3) -0.3352(3) 0.0158(4) Uani 1 d . .
O2 O -0.0970(3) 0.3435(2) -0.4392(2) 0.0303(4) Uani 1 d . .
C2 C 0.1111(3) 0.0781(3) -0.3855(3) 0.0137(4) Uani 1 d . .
C3 C 0.1483(3) -0.0878(2) -0.2517(2) 0.0111(4) Uani 1 d . .
C4 C -0.0539(3) -0.1393(2) -0.1697(2) 0.0119(4) Uani 1 d . .
O4 O -0.1315(2) -0.1783(2) -0.2396(2) 0.0159(3) Uani 1 d . .
C5 C 0.3020(3) -0.2165(3) -0.3159(3) 0.0132(4) Uani 1 d . .
C6 C 0.3423(3) -0.3703(3) -0.1750(3) 0.0145(4) Uani 1 d . .
O6 O 0.5147(2) -0.4087(2) -0.1409(2) 0.0195(3) Uani 1 d . .
O7 O 0.2147(2) -0.4495(2) -0.0947(2) 0.0180(3) Uani 1 d . .
K1 K -0.94988(7) 0.49100(6) 0.23106(6) 0.01932(12) Uani 1 d . .
K2 K -0.51492(7) 0.23991(6) -0.06477(6) 0.01957(12) Uani 1 d . .
OW1 O -0.6464(3) 0.3986(3) -0.3637(3) 0.0374(5) Uani 1 d . .
OW2 O 0.5214(3) 0.0726(2) -0.2588(2) 0.0249(4) Uani 1 d . .
H2A H 0.0714(35) 0.0747(28) -0.4782(29) 0.020(6) Uiso 1 d . .
H2B H 0.2315(37) 0.1100(29) -0.4324(28) 0.019(6) Uiso 1 d . .
H5A H 0.2526(36) -0.2300(30) -0.3858(30) 0.023(7) Uiso 1 d . .
H5B H 0.4267(34) -0.1740(27) -0.3756(27) 0.012(6) Uiso 1 d . .
HO6 H 0.5000 -0.5000 0.0000 0.075(17) Uiso 1 d S .
HW1A H -0.5892(49) 0.3107(41) -0.3702(37) 0.041(9) Uiso 1 d . .
HW1B H -0.6496(53) 0.4568(45) -0.4479(44) 0.057(12) Uiso 1 d . .
HW2A H 0.4201(42) 0.0321(32) -0.2249(32) 0.023(7) Uiso 1 d . .
HW2B H 0.6173(49) 0.0090(39) -0.2684(37) 0.044(10) Uiso 1 d . .

loop_
_atom_type_symbol
_atom_type_description
_atom_type_scat_dispersion_real
_atom_type_scat_dispersion_imag
_atom_type_scat_source
C C 0.0033 0.0016 'International Tables Vol C Tables 4.2.6.8 and 6.1.1.4'
H H 0.0000 0.0000 'International Tables Vol C Tables 4.2.6.8 and 6.1.1.4'
O O 0.0106 0.0060 'International Tables Vol C Tables 4.2.6.8 and 6.1.1.4'
K K 0.2009 0.2494 'International Tables Vol C Tables 4.2.6.8 and 6.1.1.4'
Ga Ga 0.2307 1.6083 'International Tables Vol C Tables 4.2.6.8 and 6.1.1.4'

loop_
_geom_angle_atom_site_label_1
_geom_angle_atom_site_label_2
_geom_angle_atom_site_label_3
_geom_angle
_geom_angle_site_symmetry_1
_geom_angle_site_symmetry_3
_geom_angle_publ_flag
O3 Ga1 O3 180.0 2 . ?
O3 Ga1 O5 95.25(6) 2 . ?
O3 Ga1 O5 84.75(6) . . ?
O3 Ga1 O5 84.75(6) 2 2 ?
O3 Ga1 O5 95.25(6) . 2 ?
O5 Ga1 O5 180.0 . 2 ?
O3 Ga1 O1 90.79(6) 2 2 ?
O3 Ga1 O1 89.22(6) . 2 ?
O5 Ga1 O1 91.73(6) . 2 ?
O5 Ga1 O1 88.27(6) 2 2 ?
O3 Ga1 O1 89.21(6) 2 . ?
O3 Ga1 O1 90.78(6) . . ?
O5 Ga1 O1 88.27(6) . . ?
O5 Ga1 O1 91.73(6) 2 . ?
O1 Ga1 O1 180.0 2 . ?
O3 Ga1 K2 50.77(4) 2 . ?
O3 Ga1 K2 129.23(4) . . ?
O5 Ga1 K2 69.08(4) . . ?
O5 Ga1 K2 110.92(4) 2 . ?
O1 Ga1 K2 132.41(4) 2 . ?
O1 Ga1 K2 47.59(4) . . ?
O3 Ga1 K2 129.23(4) 2 2 ?
O3 Ga1 K2 50.77(4) . 2 ?
O5 Ga1 K2 110.92(4) . 2 ?
O5 Ga1 K2 69.08(4) 2 2 ?
O1 Ga1 K2 47.59(4) 2 2 ?
O1 Ga1 K2 132.41(4) . 2 ?
K2 Ga1 K2 180.0 . 2 ?
C1 O1 Ga1 127.70(13) . . ?
C1 O1 K2 115.41(13) . . ?
Ga1 O1 K2 100.24(6) . . ?
C1 O1 K1 95.09(12) . 2_465 ?
Ga1 O1 K1 116.42(6) . 2_465 ?
K2 O1 K1 99.17(4) . 2_465 ?
C3 O3 Ga1 107.22(11) . . ?
C3 O3 K2 144.53(11) . 2 ?
Ga1 O3 K2 99.80(5) . 2 ?
C4 O5 Ga1 108.63(13) . . ?
C4 O5 K2 104.55(12) . 2_455 ?
Ga1 O5 K2 145.01(6) . 2_455 ?
O2 C1 O1 122.2(2) . . ?
O2 C1 C2 118.3(2) . . ?
O1 C1 C2 119.5(2) . . ?
O2 C1 K1 74.07(13) . 2_465 ?
O1 C1 K1 61.94(11) . 2_465 ?
C2 C1 K1 140.27(14) . 2_465 ?
C1 O2 K1 134.25(15) . 1_654 ?
C1 O2 K1 84.18(13) . 2_465 ?
K1 O2 K1 114.17(6) 1_654 2_465 ?
C1 C2 C3 116.0(2) . . ?
O3 C3 C2 110.0(2) . . ?
O3 C3 C5 108.28(15) . . ?
C2 C3 C5 111.4(2) . . ?
O3 C3 C4 109.5(2) . . ?
C2 C3 C4 107.7(2) . . ?
C5 C3 C4 109.8(2) . . ?
O4 C4 O5 123.7(2) . . ?
O4 C4 C3 120.4(2) . . ?
O5 C4 C3 115.8(2) . . ?
O4 C4 K2 70.27(12) . 2_455 ?
O5 C4 K2 53.65(10) . 2_455 ?
C3 C4 K2 169.35(13) . 2_455 ?
C4 O4 K1 123.70(12) . 2_455 ?
C4 O4 K2 88.10(12) . 2_455 ?
K1 O4 K2 92.71(5) 2_455 2_455 ?
C6 C5 C3 107.4(2) . . ?
O7 C6 O6 122.8(2) . . ?
O7 C6 C5 120.9(2) . . ?
O6 C6 C5 116.3(2) . . ?
O7 C6 K2 62.44(11) . 1_645 ?
O6 C6 K2 74.12(11) . 1_645 ?
C5 C6 K2 143.21(13) . 1_645 ?
C6 O6 K1 150.04(14) . 2 ?
C6 O6 K2 112.74(12) . 2 ?
K1 O6 K2 92.29(4) 2 2 ?
C6 O6 K2 82.30(12) . 1_645 ?
K1 O6 K2 92.75(4) 2 1_645 ?
K2 O6 K2 132.84(5) 2 1_645 ?
C6 O7 K1 123.68(13) . 1_645 ?
C6 O7 K2 95.30(12) . 1_645 ?
K1 O7 K2 98.14(5) 1_645 1_645 ?
C6 O7 K1 122.70(13) . 2_455 ?
K1 O7 K1 110.00(5) 1_645 2_455 ?
K2 O7 K1 95.61(5) 1_645 2_455 ?
O4 K1 OW1 112.41(6) 2_455 2_365 ?
O4 K1 O7 81.07(5) 2_455 1_465 ?
OW1 K1 O7 125.11(6) 2_365 1_465 ?
O4 K1 O2 83.06(5) 2_455 1_456 ?
OW1 K1 O2 61.24(6) 2_365 1_456 ?
O7 K1 O2 164.12(5) 1_465 1_456 ?
O4 K1 O7 66.81(4) 2_455 2_455 ?
OW1 K1 O7 68.40(6) 2_365 2_455 ?
O7 K1 O7 70.00(5) 1_465 2_455 ?
O2 K1 O7 102.99(5) 1_456 2_455 ?
O4 K1 O6 77.49(5) 2_455 2 ?
OW1 K1 O6 166.09(6) 2_365 2 ?
O7 K1 O6 64.66(4) 1_465 2 ?
O2 K1 O6 112.35(5) 1_456 2 ?
O7 K1 O6 125.45(5) 2_455 2 ?
O4 K1 O1 162.31(5) 2_455 2_465 ?
OW1 K1 O1 85.19(6) 2_365 2_465 ?
O7 K1 O1 90.30(4) 1_465 2_465 ?
O2 K1 O1 105.16(5) 1_456 2_465 ?
O7 K1 O1 124.59(4) 2_455 2_465 ?
O6 K1 O1 84.87(4) 2 2_465 ?
O4 K1 O2 136.44(4) 2_455 2_465 ?
OW1 K1 O2 79.41(6) 2_365 2_465 ?
O7 K1 O2 127.76(5) 1_465 2_465 ?
O2 K1 O2 65.83(6) 1_456 2_465 ?
O7 K1 O2 146.95(5) 2_455 2_465 ?
O6 K1 O2 86.69(5) 2 2_465 ?
O1 K1 O2 42.07(4) 2_465 2_465 ?
O4 K1 C1 158.07(5) 2_455 2_465 ?
OW1 K1 C1 73.99(6) 2_365 2_465 ?
O7 K1 C1 113.19(5) 1_465 2_465 ?
O2 K1 C1 82.20(6) 1_456 2_465 ?
O7 K1 C1 132.66(5) 2_455 2_465 ?
O6 K1 C1 93.25(5) 2 2_465 ?
O1 K1 C1 22.97(5) 2_465 2_465 ?
O2 K1 C1 21.76(5) 2_465 2_465 ?
O4 K1 K2 108.34(3) 2_455 2_365 ?
OW1 K1 K2 42.95(5) 2_365 2_365 ?
O7 K1 K2 82.17(3) 1_465 2_365 ?
O2 K1 K2 102.32(4) 1_456 2_365 ?
O7 K1 K2 42.04(3) 2_455 2_365 ?
O6 K1 K2 145.32(3) 2 2_365 ?
O1 K1 K2 85.51(3) 2_465 2_365 ?
O2 K1 K2 107.58(3) 2_465 2_365 ?
C1 K1 K2 90.66(4) 2_465 2_365 ?
O4 K1 K2 47.25(3) 2_455 . ?
OW1 K1 K2 148.89(5) 2_365 . ?
O7 K1 K2 41.38(3) 1_465 . ?
O2 K1 K2 124.75(4) 1_456 . ?
O7 K1 K2 80.85(3) 2_455 . ?
O6 K1 K2 44.99(3) 2 . ?
O1 K1 K2 117.55(3) 2_465 . ?
O2 K1 K2 131.68(4) 2_465 . ?
C1 K1 K2 134.60(4) 2_465 . ?
K2 K1 K2 113.833(13) 2_365 . ?
O4 K1 K2 122.72(3) 2_455 2_465 ?
OW1 K1 K2 124.69(5) 2_365 2_465 ?
O7 K1 K2 70.91(3) 1_465 2_465 ?
O2 K1 K2 119.12(4) 1_456 2_465 ?
O7 K1 K2 137.20(4) 2_455 2_465 ?
O6 K1 K2 45.53(3) 2 2_465 ?
O1 K1 K2 39.60(3) 2_465 2_465 ?
O2 K1 K2 58.45(4) 2_465 2_465 ?
C1 K1 K2 53.32(4) 2_465 2_465 ?
K2 K1 K2 115.62(2) 2_365 2_465 ?
K2 K1 K2 81.336(13) . 2_465 ?
O5 K2 O1 149.35(5) 2_455 . ?
O5 K2 OW2 72.11(5) 2_455 1_455 ?
O1 K2 OW2 82.14(5) . 1_455 ?
O5 K2 O7 84.27(4) 2_455 1_465 ?
O1 K2 O7 124.24(5) . 1_465 ?
OW2 K2 O7 121.53(5) 1_455 1_465 ?
O5 K2 OW1 80.45(6) 2_455 . ?
O1 K2 OW1 99.33(5) . . ?
OW2 K2 OW1 56.71(6) 1_455 . ?
O7 K2 OW1 67.24(5) 1_465 . ?
O5 K2 O3 118.80(5) 2_455 2 ?
O1 K2 O3 56.75(4) . 2 ?
OW2 K2 O3 112.89(5) 1_455 2 ?
O7 K2 O3 125.30(4) 1_465 2 ?
OW1 K2 O3 156.03(5) . 2 ?
O5 K2 O6 112.05(4) 2_455 2 ?
O1 K2 O6 93.06(4) . 2 ?
OW2 K2 O6 174.99(5) 1_455 2 ?
O7 K2 O6 62.47(4) 1_465 2 ?
OW1 K2 O6 125.93(6) . 2 ?
O3 K2 O6 62.89(4) 2 2 ?
O5 K2 O6 127.17(4) 2_455 1_465 ?
O1 K2 O6 82.69(4) . 1_465 ?
OW2 K2 O6 132.95(5) 1_455 1_465 ?
O7 K2 O6 43.16(4) 1_465 1_465 ?
OW1 K2 O6 82.46(6) . 1_465 ?
O3 K2 O6 94.76(4) 2 1_465 ?
O6 K2 O6 47.16(5) 2 1_465 ?
O5 K2 O4 43.38(4) 2_455 2_455 ?
O1 K2 O4 146.94(4) . 2_455 ?
OW2 K2 O4 113.41(5) 1_455 2_455 ?
O7 K2 O4 73.87(4) 1_465 2_455 ?
OW1 K2 O4 113.64(5) . 2_455 ?
O3 K2 O4 90.22(4) 2 2_455 ?
O6 K2 O4 70.05(4) 2 2_455 ?
O6 K2 O4 103.27(4) 1_465 2_455 ?
O5 K2 OW2 68.00(5) 2_455 2 ?
O1 K2 OW2 99.03(5) . 2 ?
OW2 K2 OW2 95.44(5) 1_455 2 ?
O7 K2 OW2 124.14(5) 1_465 2 ?
OW1 K2 OW2 143.71(6) . 2 ?
O3 K2 OW2 50.88(4) 2 2 ?
O6 K2 OW2 83.86(4) 2 2 ?
O6 K2 OW2 130.88(5) 1_465 2 ?
O4 K2 OW2 52.38(4) 2_455 2 ?
O5 K2 C6 105.72(5) 2_455 1_465 ?
O1 K2 C6 102.01(5) . 1_465 ?
OW2 K2 C6 122.55(5) 1_455 1_465 ?
O7 K2 C6 22.26(5) 1_465 1_465 ?
OW1 K2 C6 66.21(6) . 1_465 ?
O3 K2 C6 116.71(5) 2 1_465 ?
O6 K2 C6 59.74(5) 2 1_465 ?
O6 K2 C6 23.58(5) 1_465 1_465 ?
O4 K2 C6 93.75(5) 2_455 1_465 ?
OW2 K2 C6 138.46(5) 2 1_465 ?
O5 K2 C4 21.80(4) 2_455 2_455 ?
O1 K2 C4 157.07(5) . 2_455 ?
OW2 K2 C4 93.17(5) 1_455 2_455 ?
O7 K2 C4 77.26(5) 1_465 2_455 ?
OW1 K2 C4 96.68(6) . 2_455 ?
O3 K2 C4 105.85(5) 2 2_455 ?
O6 K2 C4 90.72(5) 2 2_455 ?
O6 K2 C4 115.76(4) 1_465 2_455 ?
O4 K2 C4 21.63(4) 2_455 2_455 ?
OW2 K2 C4 58.91(5) 2 2_455 ?
C6 K2 C4 99.42(5) 1_465 2_455 ?
K1 OW1 K2 95.98(7) 2_365 . ?
K2 OW2 K2 84.56(5) 1_655 2 ?

loop_
_geom_bond_atom_site_label_1
_geom_bond_atom_site_label_2
_geom_bond_distance
_geom_bond_site_symmetry_2
_geom_bond_publ_flag
Ga1 O3 1.8812(13) 2 ?
Ga1 O3 1.8812(13) . ?
Ga1 O5 1.9912(14) . ?
Ga1 O5 1.9912(14) 2 ?
Ga1 O1 2.0418(14) 2 ?
Ga1 O1 2.0418(14) . ?
Ga1 K2 3.7730(5) . ?
Ga1 K2 3.7730(5) 2 ?
O1 C1 1.294(3) . ?
O1 K2 2.831(2) . ?
O1 K1 2.927(2) 2_465 ?
O3 C3 1.416(2) . ?
O3 K2 2.9661(14) 2 ?
O5 C4 1.289(2) . ?
O5 K2 2.795(2) 2_455 ?
C1 O2 1.231(3) . ?
C1 C2 1.528(3) . ?
C1 K1 3.303(2) 2_465 ?
O2 K1 2.827(2) 1_654 ?
O2 K1 3.193(2) 2_465 ?
C2 C3 1.533(3) . ?
C3 C5 1.542(3) . ?
C3 C4 1.553(3) . ?
C4 O4 1.239(2) . ?
C4 K2 3.359(2) 2_455 ?
O4 K1 2.771(2) 2_455 ?
O4 K2 3.163(2) 2_455 ?
C5 C6 1.508(3) . ?
C6 O7 1.227(3) . ?
C6 O6 1.303(3) . ?
C6 K2 3.227(2) 1_645 ?
O6 K1 2.921(2) 2 ?
O6 K2 3.045(2) 2 ?
O6 K2 3.132(2) 1_645 ?
O7 K1 2.822(2) 1_645 ?
O7 K2 2.873(2) 1_645 ?
O7 K1 2.891(2) 2_455 ?
K1 O4 2.771(2) 2_455 ?
K1 OW1 2.821(2) 2_365 ?
K1 O7 2.822(2) 1_465 ?
K1 O2 2.827(2) 1_456 ?
K1 O7 2.891(2) 2_455 ?
K1 O6 2.921(2) 2 ?
K1 O1 2.926(2) 2_465 ?
K1 O2 3.193(2) 2_465 ?
K1 C1 3.303(2) 2_465 ?
K1 K2 4.2704(7) 2_365 ?
K1 K2 4.3026(7) . ?
K1 K2 4.3839(7) 2_465 ?
K2 O5 2.795(2) 2_455 ?
K2 OW2 2.837(2) 1_455 ?
K2 O7 2.873(2) 1_465 ?
K2 OW1 2.926(2) . ?
K2 O3 2.9660(14) 2 ?
K2 O6 3.045(2) 2 ?
K2 O6 3.132(2) 1_465 ?
K2 O4 3.163(2) 2_455 ?
K2 OW2 3.208(2) 2 ?
K2 C6 3.227(2) 1_465 ?
K2 C4 3.359(2) 2_455 ?
OW1 K1 2.821(2) 2_365 ?
OW2 K2 2.837(2) 1_655 ?
OW2 K2 3.208(2) 2 ?
